data_4102980
loop_
_publ_author_name
'Philip P. Fontaine'
'Brendan L. Yonke'
'Peter Y. Zavalij'
'Lawrence R. Sita'

_publ_section_title
;
 Dinitrogen Complexation and Extent of N\\tbN Activation within the Group
 6 "End-On-Bridged" Dinuclear Complexes,
 {(\h5-C5Me5)M[N(i-Pr)C(Me)N(i-Pr)]}2(\m-\h1:\h1-N2) (M = Mo and W)
;
_journal_name_full 'Journal of the American Chemical Society'
_journal_page_first 12273
_journal_page_last 12285
_journal_paper_doi 10.1021/ja100469f
_journal_volume 132
_journal_year 2010
_chemical_formula_moiety 'C18 H32 Cl2 N2 W'
_chemical_formula_sum 'C18 H32 Cl2 N2 W'
_chemical_formula_weight 531.21
_space_group_IT_number 14
_symmetry_cell_setting monoclinic
_symmetry_space_group_name_Hall '-P 2yn'
_symmetry_space_group_name_H-M 'P 1 21/n 1'
_atom_sites_solution_hydrogens geom
_atom_sites_solution_primary direct
_atom_sites_solution_secondary difmap
_audit_creation_method 'SHELXL-97 & ZCIF'
_cell_angle_alpha 90.00
_cell_angle_beta 96.2349(3)
_cell_angle_gamma 90.00
_cell_formula_units_Z 4
_cell_length_a 9.3437(2)
_cell_length_b 14.8268(3)
_cell_length_c 14.6366(3)
_cell_measurement_reflns_used 21018
_cell_measurement_temperature 150(2)
_cell_measurement_theta_max 28.6
_cell_measurement_theta_min 2.5
_cell_volume 2015.72(7)
_computing_cell_refinement Apex2
_computing_data_collection 'Apex2 (Bruker, 2005)'
_computing_data_reduction Apex2
_computing_molecular_graphics 'XSHEL (Bruker, 2004)'
_computing_publication_material SHELXL-97
_computing_structure_refinement 'SHELXL-97 (Sheldrick, 1997)'
_computing_structure_solution 'SHELXS-97 (Sheldrick, 1990)'
_diffrn_ambient_temperature 150(2)
_diffrn_detector 'CCD area detector'
_diffrn_detector_type 'Bruker Smart Apex II'
_diffrn_measured_fraction_theta_full 0.997
_diffrn_measured_fraction_theta_max 0.997
_diffrn_measurement_device_type 'three-circle diffractometer'
_diffrn_measurement_method '\w and \f scans'
_diffrn_measurement_specimen_support 'glass capillary'
_diffrn_orient_matrix_type standard
_diffrn_orient_matrix_UB_11 0.0235600
_diffrn_orient_matrix_UB_12 -0.0469341
_diffrn_orient_matrix_UB_13 0.0483623
_diffrn_orient_matrix_UB_21 0.0252935
_diffrn_orient_matrix_UB_22 0.0484207
_diffrn_orient_matrix_UB_23 0.0465230
_diffrn_orient_matrix_UB_31 -0.1019586
_diffrn_orient_matrix_UB_32 0.0011585
_diffrn_orient_matrix_UB_33 0.0148349
_diffrn_radiation_monochromator graphite
_diffrn_radiation_source 'fine-focus sealed tube'
_diffrn_radiation_type MoK\a
_diffrn_radiation_wavelength 0.71073
_diffrn_reflns_av_R_equivalents 0.0169
_diffrn_reflns_av_sigmaI/netI 0.0112
_diffrn_reflns_limit_h_max 12
_diffrn_reflns_limit_h_min -12
_diffrn_reflns_limit_k_max 19
_diffrn_reflns_limit_k_min -18
_diffrn_reflns_limit_l_max 19
_diffrn_reflns_limit_l_min -18
_diffrn_reflns_number 26910
_diffrn_reflns_theta_full 27.50
_diffrn_reflns_theta_max 27.50
_diffrn_reflns_theta_min 1.96
_diffrn_source_current 30
_diffrn_source_voltage 50
_diffrn_standards_decay_% 0
_exptl_absorpt_coefficient_mu 5.997
_exptl_absorpt_correction_T_max 0.372
_exptl_absorpt_correction_T_min 0.263
_exptl_absorpt_correction_type multi-scan
_exptl_absorpt_process_details 'SADABS (Sheldrick, 1996)'
_exptl_crystal_colour red
_exptl_crystal_density_diffrn 1.750
_exptl_crystal_density_method not-measured
_exptl_crystal_description prism
_exptl_crystal_F_000 1048
_exptl_crystal_id
;
;
_exptl_crystal_size_max 0.24
_exptl_crystal_size_mid 0.18
_exptl_crystal_size_min 0.165
_refine_diff_density_max 0.744
_refine_diff_density_min -0.739
_refine_diff_density_rms 0.073
_refine_ls_extinction_method none
_refine_ls_goodness_of_fit_ref 1.000
_refine_ls_hydrogen_treatment refU
_refine_ls_matrix_type full
_refine_ls_number_parameters 232
_refine_ls_number_reflns 4606
_refine_ls_number_restraints 0
_refine_ls_restrained_S_all 1.000
_refine_ls_R_factor_all 0.0139
_refine_ls_R_factor_gt 0.0133
_refine_ls_shift/su_max 0.003
_refine_ls_shift/su_mean 0.000
_refine_ls_structure_factor_coef Fsqd
_refine_ls_weighting_details 'w=1/[\s^2^(Fo^2^)+(0.01P)^2^+2.8275P], P=(max(Fo^2^,0)+2Fc^2^)/3'
_refine_ls_weighting_scheme calc
_refine_ls_wR_factor_gt 0.0293
_refine_ls_wR_factor_ref 0.0295
_reflns_number_gt 4457
_reflns_number_total 4606
_reflns_threshold_expression >2sigma(I)
_cod_data_source_file ja100469f_si_003.cif
_cod_data_source_block cmpd3
_cod_original_sg_symbol_H-M 'P 21/n'
_cod_database_code 4102980

loop_
_symmetry_equiv_pos_as_xyz
'x, y, z'
'-x+1/2, y+1/2, -z+1/2'
'-x, -y, -z'
'x-1/2, -y-1/2, z-1/2'

loop_
_atom_site_label
_atom_site_type_symbol
_atom_site_fract_x
_atom_site_fract_y
_atom_site_fract_z
_atom_site_U_iso_or_equiv
_atom_site_adp_type
_atom_site_occupancy
_atom_site_symmetry_multiplicity
_atom_site_calc_flag
_atom_site_refinement_flags
W1 W 0.700205(7) 0.138313(4) 0.736438(5) 0.01275(3) Uani 1 1 d .
Cl1 Cl 0.62677(5) 0.23135(3) 0.85833(3) 0.02531(10) Uani 1 1 d .
Cl2 Cl 0.91967(5) 0.22583(3) 0.76232(3) 0.02526(10) Uani 1 1 d .
N11 N 0.50340(16) 0.16943(11) 0.66335(10) 0.0165(3) Uani 1 1 d .
N12 N 0.70205(16) 0.16848(10) 0.59844(10) 0.0160(3) Uani 1 1 d .
C10 C 0.56649(19) 0.20009(12) 0.59157(12) 0.0156(3) Uani 1 1 d .
C11 C 0.5015(2) 0.26488(14) 0.52022(13) 0.0235(4) Uani 1 1 d .
H11A H 0.3976 0.2542 0.5089 0.029(4) Uiso 1 1 calc R
H11B H 0.5454 0.2560 0.4631 0.029(4) Uiso 1 1 calc R
H11C H 0.5189 0.3268 0.5420 0.029(4) Uiso 1 1 calc R
C12 C 0.35770(19) 0.19293(14) 0.68606(13) 0.0211(4) Uani 1 1 d .
H12 H 0.3505 0.1679 0.7489 0.021(5) Uiso 1 1 calc R
C13 C 0.2415(2) 0.14531(16) 0.62246(17) 0.0318(5) Uani 1 1 d .
H13A H 0.2400 0.1699 0.5602 0.042(4) Uiso 1 1 calc R
H13B H 0.1476 0.1549 0.6448 0.042(4) Uiso 1 1 calc R
H13C H 0.2623 0.0806 0.6215 0.042(4) Uiso 1 1 calc R
C14 C 0.3268(2) 0.29379(15) 0.69239(15) 0.0279(4) Uani 1 1 d .
H14A H 0.4100 0.3240 0.7258 0.037(4) Uiso 1 1 calc R
H14B H 0.2419 0.3029 0.7251 0.037(4) Uiso 1 1 calc R
H14C H 0.3088 0.3191 0.6304 0.037(4) Uiso 1 1 calc R
C15 C 0.8146(2) 0.19370(13) 0.53948(13) 0.0193(4) Uani 1 1 d .
H15 H 0.9067 0.1680 0.5698 0.022(6) Uiso 1 1 calc R
C16 C 0.7899(2) 0.14940(15) 0.44489(14) 0.0267(4) Uani 1 1 d .
H16A H 0.7793 0.0841 0.4522 0.034(4) Uiso 1 1 calc R
H16B H 0.8723 0.1617 0.4107 0.034(4) Uiso 1 1 calc R
H16C H 0.7022 0.1740 0.4111 0.034(4) Uiso 1 1 calc R
C17 C 0.8394(2) 0.29515(14) 0.53192(15) 0.0284(4) Uani 1 1 d .
H17A H 0.7634 0.3214 0.4886 0.038(4) Uiso 1 1 calc R
H17B H 0.9333 0.3060 0.5099 0.038(4) Uiso 1 1 calc R
H17C H 0.8374 0.3231 0.5924 0.038(4) Uiso 1 1 calc R
C20 C 0.6603(2) -0.00346(12) 0.70131(12) 0.0177(3) Uani 1 1 d .
C21 C 0.8151(2) 0.00643(12) 0.71690(13) 0.0195(4) Uani 1 1 d .
C22 C 0.8514(2) 0.02289(12) 0.81270(14) 0.0219(4) Uani 1 1 d .
C23 C 0.7247(2) 0.02657(13) 0.85620(13) 0.0218(4) Uani 1 1 d .
C24 C 0.6046(2) 0.01149(13) 0.78881(13) 0.0192(4) Uani 1 1 d .
C25 C 0.5785(2) -0.03922(14) 0.61536(14) 0.0258(4) Uani 1 1 d .
H25A H 0.5803 -0.1053 0.6166 0.045(4) Uiso 1 1 calc R
H25B H 0.6232 -0.0176 0.5619 0.045(4) Uiso 1 1 calc R
H25C H 0.4786 -0.0182 0.6114 0.045(4) Uiso 1 1 calc R
C26 C 0.9180(2) -0.01429(14) 0.64836(16) 0.0301(5) Uani 1 1 d .
H26A H 1.0086 0.0180 0.6650 0.043(4) Uiso 1 1 calc R
H26B H 0.8762 0.0049 0.5871 0.043(4) Uiso 1 1 calc R
H26C H 0.9366 -0.0793 0.6480 0.043(4) Uiso 1 1 calc R
C27 C 1.0022(2) 0.03258(15) 0.85927(17) 0.0342(5) Uani 1 1 d .
H27A H 1.0000 0.0650 0.9175 0.029(5) Uiso 0.78(3) 1 calc PR
H27B H 1.0606 0.0664 0.8193 0.029(5) Uiso 0.78(3) 1 calc PR
H27C H 1.0443 -0.0273 0.8714 0.029(5) Uiso 0.78(3) 1 calc PR
H27D H 1.0699 0.0044 0.8213 0.029(5) Uiso 0.22(3) 1 calc PR
H27E H 1.0093 0.0030 0.9194 0.029(5) Uiso 0.22(3) 1 calc PR
H27F H 1.0256 0.0967 0.8674 0.029(5) Uiso 0.22(3) 1 calc PR
C28 C 0.7151(3) 0.04165(15) 0.95659(14) 0.0326(5) Uani 1 1 d .
H28A H 0.7248 -0.0162 0.9891 0.039(6) Uiso 0.78(3) 1 calc PR
H28B H 0.6218 0.0687 0.9650 0.039(6) Uiso 0.78(3) 1 calc PR
H28C H 0.7925 0.0823 0.9813 0.039(6) Uiso 0.78(3) 1 calc PR
H28D H 0.7013 0.1061 0.9678 0.039(6) Uiso 0.22(3) 1 calc PR
H28E H 0.8043 0.0212 0.9919 0.039(6) Uiso 0.22(3) 1 calc PR
H28F H 0.6335 0.0076 0.9756 0.039(6) Uiso 0.22(3) 1 calc PR
C29 C 0.4526(2) -0.00352(16) 0.80964(16) 0.0304(5) Uani 1 1 d .
H29A H 0.4434 -0.0646 0.8340 0.042(4) Uiso 1 1 calc R
H29B H 0.3869 0.0035 0.7532 0.042(4) Uiso 1 1 calc R
H29C H 0.4284 0.0407 0.8553 0.042(4) Uiso 1 1 calc R

loop_
_atom_site_aniso_label
_atom_site_aniso_U_11
_atom_site_aniso_U_22
_atom_site_aniso_U_33
_atom_site_aniso_U_23
_atom_site_aniso_U_13
_atom_site_aniso_U_12
W1 0.01381(4) 0.01145(4) 0.01278(4) 0.00030(2) 0.00047(2) 0.00054(2)
Cl1 0.0315(2) 0.0248(2) 0.0197(2) -0.00559(18) 0.00295(18) 0.00760(19)
Cl2 0.0241(2) 0.0261(2) 0.0248(2) -0.00300(19) -0.00085(18) -0.00978(18)
N11 0.0131(7) 0.0203(8) 0.0161(7) 0.0014(6) 0.0014(6) 0.0017(6)
N12 0.0155(7) 0.0169(7) 0.0161(7) 0.0019(6) 0.0035(6) 0.0006(6)
C10 0.0182(8) 0.0137(8) 0.0145(8) -0.0013(6) 0.0001(6) -0.0001(6)
C11 0.0258(9) 0.0260(10) 0.0187(9) 0.0059(8) 0.0023(8) 0.0063(8)
C12 0.0134(8) 0.0267(10) 0.0238(9) 0.0039(8) 0.0043(7) 0.0029(7)
C13 0.0181(10) 0.0358(13) 0.0408(13) 0.0000(10) -0.0007(9) -0.0012(8)
C14 0.0271(10) 0.0299(11) 0.0275(10) 0.0012(9) 0.0059(8) 0.0105(9)
C15 0.0180(8) 0.0221(9) 0.0190(9) 0.0001(7) 0.0073(7) -0.0023(7)
C16 0.0291(10) 0.0307(11) 0.0220(10) -0.0042(8) 0.0107(8) -0.0026(8)
C17 0.0326(11) 0.0242(11) 0.0299(11) 0.0027(8) 0.0109(9) -0.0077(8)
C20 0.0222(9) 0.0123(8) 0.0180(9) 0.0014(7) -0.0005(7) -0.0007(7)
C21 0.0214(9) 0.0120(8) 0.0246(10) 0.0009(7) 0.0001(7) 0.0033(7)
C22 0.0245(9) 0.0117(8) 0.0273(10) 0.0019(7) -0.0077(8) 0.0033(7)
C23 0.0325(10) 0.0137(9) 0.0178(9) 0.0028(7) -0.0035(8) 0.0018(7)
C24 0.0221(9) 0.0164(9) 0.0186(9) 0.0040(7) 0.0004(7) -0.0025(7)
C25 0.0334(11) 0.0207(10) 0.0216(10) -0.0030(8) -0.0050(8) -0.0043(8)
C26 0.0305(11) 0.0212(10) 0.0406(12) -0.0009(9) 0.0129(9) 0.0073(8)
C27 0.0279(11) 0.0258(11) 0.0443(13) -0.0011(10) -0.0166(10) 0.0053(8)
C28 0.0537(14) 0.0255(11) 0.0168(10) 0.0043(8) -0.0038(9) 0.0008(10)
C29 0.0275(10) 0.0299(11) 0.0346(12) 0.0100(9) 0.0076(9) -0.0060(9)

loop_
_atom_type_symbol
_atom_type_description
_atom_type_scat_dispersion_real
_atom_type_scat_dispersion_imag
_atom_type_scat_source
C C 0.0033 0.0016 'International Tables Vol C Tables 4.2.6.8 and 6.1.1.4'
H H 0.0000 0.0000 'International Tables Vol C Tables 4.2.6.8 and 6.1.1.4'
N N 0.0061 0.0033 'International Tables Vol C Tables 4.2.6.8 and 6.1.1.4'
Cl Cl 0.1484 0.1585 'International Tables Vol C Tables 4.2.6.8 and 6.1.1.4'
W W -0.8490 6.8722 'International Tables Vol C Tables 4.2.6.8 and 6.1.1.4'

loop_
_geom_angle_atom_site_label_1
_geom_angle_atom_site_label_2
_geom_angle_atom_site_label_3
_geom_angle
N12 W1 N11 63.27(6)
N12 W1 C20 89.86(6)
N11 W1 C20 88.49(7)
N12 W1 C24 123.93(6)
N11 W1 C24 89.95(6)
C20 W1 C24 38.13(7)
N12 W1 C21 90.52(6)
N11 W1 C21 122.18(7)
C20 W1 C21 37.90(7)
C24 W1 C21 62.14(7)
N12 W1 C23 148.17(6)
N11 W1 C23 122.52(6)
C20 W1 C23 60.62(7)
C24 W1 C23 35.55(7)
C21 W1 C23 59.20(7)
N12 W1 Cl1 129.11(4)
N11 W1 Cl1 86.95(4)
C20 W1 Cl1 131.96(5)
C24 W1 Cl1 94.05(5)
C21 W1 Cl1 139.82(5)
C23 W1 Cl1 82.37(5)
N12 W1 C22 122.53(7)
N11 W1 C22 146.80(6)
C20 W1 C22 60.23(6)
C24 W1 C22 58.96(7)
C21 W1 C22 35.35(7)
C23 W1 C22 33.89(7)
Cl1 W1 C22 105.22(5)
N12 W1 Cl2 86.57(4)
N11 W1 Cl2 130.47(5)
C20 W1 Cl2 132.21(5)
C24 W1 Cl2 139.00(5)
C21 W1 Cl2 94.44(5)
C23 W1 Cl2 104.07(5)
Cl1 W1 Cl2 83.221(17)
C22 W1 Cl2 82.21(5)
N12 W1 C10 32.29(6)
N11 W1 C10 32.15(6)
C20 W1 C10 95.48(6)
C24 W1 C10 114.34(6)
C21 W1 C10 114.03(6)
C23 W1 C10 149.89(6)
Cl1 W1 C10 105.08(4)
C22 W1 C10 149.37(6)
Cl2 W1 C10 105.76(4)
C10 N11 C12 126.26(15)
C10 N11 W1 92.23(11)
C12 N11 W1 136.26(12)
C10 N12 C15 126.31(16)
C10 N12 W1 92.33(11)
C15 N12 W1 134.88(12)
N11 C10 N12 108.34(15)
N11 C10 C11 125.79(16)
N12 C10 C11 125.68(16)
N11 C10 W1 55.62(9)
N12 C10 W1 55.38(9)
C11 C10 W1 161.48(13)
C10 C11 H11A 109.5
C10 C11 H11B 109.5
H11A C11 H11B 109.5
C10 C11 H11C 109.5
H11A C11 H11C 109.5
H11B C11 H11C 109.5
N11 C12 C13 111.46(16)
N11 C12 C14 115.41(16)
C13 C12 C14 111.33(17)
N11 C12 H12 106.0
C13 C12 H12 106.0
C14 C12 H12 106.0
C12 C13 H13A 109.5
C12 C13 H13B 109.5
H13A C13 H13B 109.5
C12 C13 H13C 109.5
H13A C13 H13C 109.5
H13B C13 H13C 109.5
C12 C14 H14A 109.5
C12 C14 H14B 109.5
H14A C14 H14B 109.5
C12 C14 H14C 109.5
H14A C14 H14C 109.5
H14B C14 H14C 109.5
N12 C15 C16 111.91(15)
N12 C15 C17 114.47(15)
C16 C15 C17 111.54(17)
N12 C15 H15 106.1
C16 C15 H15 106.1
C17 C15 H15 106.1
C15 C16 H16A 109.5
C15 C16 H16B 109.5
H16A C16 H16B 109.5
C15 C16 H16C 109.5
H16A C16 H16C 109.5
H16B C16 H16C 109.5
C15 C17 H17A 109.5
C15 C17 H17B 109.5
H17A C17 H17B 109.5
C15 C17 H17C 109.5
H17A C17 H17C 109.5
H17B C17 H17C 109.5
C21 C20 C24 107.07(16)
C21 C20 C25 125.38(17)
C24 C20 C25 126.65(17)
C21 C20 W1 73.96(10)
C24 C20 W1 73.37(10)
C25 C20 W1 126.65(13)
C22 C21 C20 107.39(16)
C22 C21 C26 126.38(18)
C20 C21 C26 125.30(18)
C22 C21 W1 78.08(11)
C20 C21 W1 68.14(10)
C26 C21 W1 127.64(14)
C23 C22 C21 109.27(17)
C23 C22 C27 125.81(19)
C21 C22 C27 124.91(19)
C23 C22 W1 72.69(11)
C21 C22 W1 66.57(10)
C27 C22 W1 127.90(14)
C22 C23 C24 108.57(17)
C22 C23 C28 126.40(19)
C24 C23 C28 125.02(19)
C22 C23 W1 73.42(11)
C24 C23 W1 66.37(10)
C28 C23 W1 126.93(14)
C23 C24 C20 107.64(16)
C23 C24 C29 124.92(18)
C20 C24 C29 126.48(17)
C23 C24 W1 78.08(11)
C20 C24 W1 68.50(10)
C29 C24 W1 127.72(14)
C20 C25 H25A 109.5
C20 C25 H25B 109.5
H25A C25 H25B 109.5
C20 C25 H25C 109.5
H25A C25 H25C 109.5
H25B C25 H25C 109.5
C21 C26 H26A 109.5
C21 C26 H26B 109.5
H26A C26 H26B 109.5
C21 C26 H26C 109.5
H26A C26 H26C 109.5
H26B C26 H26C 109.5
C22 C27 H27A 109.5
C22 C27 H27B 109.5
H27A C27 H27B 109.5
C22 C27 H27C 109.5
H27A C27 H27C 109.5
H27B C27 H27C 109.5
C22 C27 H27D 109.5
H27A C27 H27D 141.1
H27B C27 H27D 56.3
H27C C27 H27D 56.3
C22 C27 H27E 109.5
H27A C27 H27E 56.3
H27B C27 H27E 141.1
H27C C27 H27E 56.3
H27D C27 H27E 109.5
C22 C27 H27F 109.5
H27A C27 H27F 56.3
H27B C27 H27F 56.3
H27C C27 H27F 141.1
H27D C27 H27F 109.5
H27E C27 H27F 109.5
C23 C28 H28A 109.5
C23 C28 H28B 109.5
H28A C28 H28B 109.5
C23 C28 H28C 109.5
H28A C28 H28C 109.5
H28B C28 H28C 109.5
C23 C28 H28D 109.5
H28A C28 H28D 141.1
H28B C28 H28D 56.3
H28C C28 H28D 56.3
C23 C28 H28E 109.5
H28A C28 H28E 56.3
H28B C28 H28E 141.1
H28C C28 H28E 56.3
H28D C28 H28E 109.5
C23 C28 H28F 109.5
H28A C28 H28F 56.3
H28B C28 H28F 56.3
H28C C28 H28F 141.1
H28D C28 H28F 109.5
H28E C28 H28F 109.5
C24 C29 H29A 109.5
C24 C29 H29B 109.5
H29A C29 H29B 109.5
C24 C29 H29C 109.5
H29A C29 H29C 109.5
H29B C29 H29C 109.5

loop_
_geom_bond_atom_site_label_1
_geom_bond_atom_site_label_2
_geom_bond_distance
W1 N12 2.0707(15)
W1 N11 2.0764(15)
W1 C20 2.1863(18)
W1 C24 2.2516(18)
W1 C21 2.2639(18)
W1 C23 2.4047(18)
W1 Cl1 2.4130(5)
W1 C22 2.4142(18)
W1 Cl2 2.4215(5)
W1 C10 2.5140(17)
N11 C10 1.339(2)
N11 C12 1.478(2)
N12 C10 1.344(2)
N12 C15 1.479(2)
C10 C11 1.498(2)
C11 H11A 0.9800
C11 H11B 0.9800
C11 H11C 0.9800
C12 C13 1.524(3)
C12 C14 1.528(3)
C12 H12 1.0000
C13 H13A 0.9800
C13 H13B 0.9800
C13 H13C 0.9800
C14 H14A 0.9800
C14 H14B 0.9800
C14 H14C 0.9800
C15 C16 1.527(3)
C15 C17 1.528(3)
C15 H15 1.0000
C16 H16A 0.9800
C16 H16B 0.9800
C16 H16C 0.9800
C17 H17A 0.9800
C17 H17B 0.9800
C17 H17C 0.9800
C20 C21 1.447(3)
C20 C24 1.451(3)
C20 C25 1.496(3)
C21 C22 1.427(3)
C21 C26 1.495(3)
C22 C23 1.404(3)
C22 C27 1.504(3)
C23 C24 1.429(3)
C23 C28 1.499(3)
C24 C29 1.501(3)
C25 H25A 0.9800
C25 H25B 0.9800
C25 H25C 0.9800
C26 H26A 0.9800
C26 H26B 0.9800
C26 H26C 0.9800
C27 H27A 0.9800
C27 H27B 0.9800
C27 H27C 0.9800
C27 H27D 0.9800
C27 H27E 0.9800
C27 H27F 0.9800
C28 H28A 0.9800
C28 H28B 0.9800
C28 H28C 0.9800
C28 H28D 0.9800
C28 H28E 0.9800
C28 H28F 0.9800
C29 H29A 0.9800
C29 H29B 0.9800
C29 H29C 0.9800
